data_7707179
loop_
_publ_author_name
'Thomas, Fabian'
'Oster, Matthias'
'Sch\"on, Florian'
'G\"obgen, Kai C'
'Amarouch, Benedikt'
'Steden, Dominik'
'Hoffmann, Alexander'
'Herres-Pawlis, Sonja'

_publ_section_title
;
 A new generation of terminal copper nitrenes and their application in
 aromatic C-H amination reactions.
;
_journal_issue 19
_journal_name_full 'Dalton transactions (Cambridge, England : 2003)'
_journal_page_first 6444
_journal_page_last 6462
_journal_paper_doi 10.1039/d1dt00832c
_journal_volume 50
_journal_year 2021
_chemical_formula_moiety 'C26 H22 Cu N6, F6 P'
_chemical_formula_sum 'C26 H22 Cu F6 N6 P'
_chemical_formula_weight 627.00
_space_group_crystal_system monoclinic
_space_group_IT_number 14
_space_group_name_Hall '-P 2yn'
_space_group_name_H-M_alt 'P 1 21/n 1'
_atom_sites_solution_hydrogens geom
_audit_creation_method SHELXL-2018/3
_audit_update_record
;
2019-10-30 deposited with the CCDC.	2021-04-19 downloaded from the CCDC.
;
_cell_angle_alpha 90
_cell_angle_beta 112.11(3)
_cell_angle_gamma 90
_cell_formula_units_Z 4
_cell_length_a 12.778(3)
_cell_length_b 13.899(3)
_cell_length_c 16.116(3)
_cell_measurement_reflns_used 2529
_cell_measurement_temperature 100(2)
_cell_measurement_theta_max 20.58
_cell_measurement_theta_min 2.27
_cell_volume 2651.7(11)
_computing_cell_refinement 'Bruker SAINT'
_computing_data_collection 'Bruker APEX2'
_computing_data_reduction 'Bruker SAINT'
_computing_molecular_graphics 'Bruker SHELXTL'
_computing_publication_material 'Bruker SHELXTL'
_computing_structure_refinement 'SHELXL-2018/3 (Sheldrick, 2018)'
_computing_structure_solution 'SHELXS-97 (Sheldrick, 2008)'
_diffrn_ambient_temperature 100(2)
_diffrn_measured_fraction_theta_full 1.000
_diffrn_measured_fraction_theta_max 0.991
_diffrn_measurement_device_type 'Bruker APEX CCD'
_diffrn_measurement_method '\f scans'
_diffrn_radiation_monochromator 'multilayer optics'
_diffrn_radiation_type MoK\a
_diffrn_radiation_wavelength 0.71073
_diffrn_reflns_av_R_equivalents 0.0867
_diffrn_reflns_av_unetI/netI 0.0637
_diffrn_reflns_Laue_measured_fraction_full 1.000
_diffrn_reflns_Laue_measured_fraction_max 0.991
_diffrn_reflns_limit_h_max 15
_diffrn_reflns_limit_h_min -15
_diffrn_reflns_limit_k_max 16
_diffrn_reflns_limit_k_min -16
_diffrn_reflns_limit_l_max 19
_diffrn_reflns_limit_l_min -19
_diffrn_reflns_number 28696
_diffrn_reflns_point_group_measured_fraction_full 1.000
_diffrn_reflns_point_group_measured_fraction_max 0.991
_diffrn_reflns_theta_full 25.242
_diffrn_reflns_theta_max 25.492
_diffrn_reflns_theta_min 1.747
_diffrn_source microsource
_exptl_absorpt_coefficient_mu 0.955
_exptl_absorpt_correction_T_max 0.7452
_exptl_absorpt_correction_T_min 0.6124
_exptl_absorpt_correction_type multi-scan
_exptl_absorpt_process_details 'SADABS-2008/1 - Bruker AXS area detector scaling and absorption correction'
_exptl_crystal_colour colourless
_exptl_crystal_density_diffrn 1.570
_exptl_crystal_description block
_exptl_crystal_F_000 1272
_exptl_crystal_size_max 0.440
_exptl_crystal_size_mid 0.330
_exptl_crystal_size_min 0.220
_refine_diff_density_max 0.660
_refine_diff_density_min -0.507
_refine_diff_density_rms 0.084
_refine_ls_extinction_method none
_refine_ls_goodness_of_fit_ref 1.034
_refine_ls_hydrogen_treatment constr
_refine_ls_matrix_type full
_refine_ls_number_parameters 362
_refine_ls_number_reflns 4884
_refine_ls_number_restraints 0
_refine_ls_restrained_S_all 1.034
_refine_ls_R_factor_all 0.0697
_refine_ls_R_factor_gt 0.0448
_refine_ls_shift/su_max 0.000
_refine_ls_shift/su_mean 0.000
_refine_ls_structure_factor_coef Fsqd
_refine_ls_weighting_details 'w=1/[\s^2^(Fo^2^)+(0.0545P)^2^+1.6370P] where P=(Fo^2^+2Fc^2^)/3'
_refine_ls_weighting_scheme calc
_refine_ls_wR_factor_gt 0.1077
_refine_ls_wR_factor_ref 0.1195
_reflns_Friedel_coverage 0.000
_reflns_number_gt 3577
_reflns_number_total 4884
_reflns_threshold_expression 'I > 2\s(I)'
_cod_data_source_file d1dt00832c2.cif
_cod_data_source_block C1
_cod_depositor_comments 'Adding full bibliography for 7707179--7707183.cif.'
_cod_original_cell_volume 2651.8(11)
_cod_original_sg_symbol_H-M 'P 21/n'
_cod_database_code 7707179
_shelx_shelxl_version_number 2018/3
_shelx_space_group_comment
;
The symmetry employed for this shelxl refinement is uniquely defined
by the following loop, which should always be used as a source of
symmetry information in preference to the above space-group names.
They are only intended as comments.
;
_shelx_estimated_absorpt_t_min 0.679
_shelx_estimated_absorpt_t_max 0.817

loop_
_space_group_symop_operation_xyz
'x, y, z'
'-x+1/2, y+1/2, -z+1/2'
'-x, -y, -z'
'x-1/2, -y-1/2, z-1/2'

loop_
_atom_site_label
_atom_site_type_symbol
_atom_site_fract_x
_atom_site_fract_y
_atom_site_fract_z
_atom_site_U_iso_or_equiv
_atom_site_adp_type
_atom_site_occupancy
_atom_site_site_symmetry_order
_atom_site_calc_flag
_atom_site_refinement_flags_posn
_atom_site_refinement_flags_adp
_atom_site_refinement_flags_occupancy
_atom_site_disorder_assembly
_atom_site_disorder_group
Cu1 Cu 0.59295(3) 0.78243(3) 0.23024(3) 0.02627(14) Uani 1 1 d . . . . .
N1 N 0.6903(2) 0.69706(18) 0.18001(18) 0.0250(6) Uani 1 1 d . . . . .
N3 N 0.8277(2) 0.80814(18) 0.34469(18) 0.0241(6) Uani 1 1 d . . . . .
N4 N 0.6567(2) 0.90428(18) 0.19255(18) 0.0252(6) Uani 1 1 d . . . . .
N5 N 0.7686(2) 0.89942(19) 0.20975(18) 0.0249(6) Uani 1 1 d . . . . .
N6 N 0.4473(3) 0.74872(19) 0.22149(18) 0.0278(6) Uani 1 1 d . . . . .
C8 C 0.8341(3) 0.8166(2) 0.2566(2) 0.0243(7) Uani 1 1 d . . . . .
H8 H 0.914869 0.828893 0.265792 0.029 Uiso 1 1 calc R U . . .
C9 C 0.7982(3) 0.7246(2) 0.2030(2) 0.0242(7) Uani 1 1 d . . . . .
C10 C 0.8756(3) 0.6735(2) 0.1806(2) 0.0311(8) Uani 1 1 d . . . . .
H10 H 0.951545 0.695026 0.198583 0.037 Uiso 1 1 calc R U . . .
C12 C 0.8404(3) 0.5893(3) 0.1310(2) 0.0357(9) Uani 1 1 d . . . . .
H12 H 0.891710 0.552688 0.113836 0.043 Uiso 1 1 calc R U . . .
C13 C 0.7313(3) 0.5605(2) 0.1076(2) 0.0334(9) Uani 1 1 d . . . . .
H13 H 0.705760 0.503091 0.074050 0.040 Uiso 1 1 calc R U . . .
C14 C 0.6579(3) 0.6150(2) 0.1329(2) 0.0293(8) Uani 1 1 d . . . . .
H14 H 0.582103 0.593870 0.116549 0.035 Uiso 1 1 calc R U . . .
C15 C 0.9137(3) 0.8087(2) 0.4249(2) 0.0293(8) Uani 1 1 d . . . . .
H15 H 0.991128 0.820401 0.436168 0.035 Uiso 1 1 calc R U . . .
C16 C 0.8673(3) 0.7891(2) 0.4873(2) 0.0319(8) Uani 1 1 d . . . . .
H16 H 0.905963 0.784946 0.550395 0.038 Uiso 1 1 calc R U . . .
C17 C 0.7516(3) 0.7766(2) 0.4392(2) 0.0255(7) Uani 1 1 d . . . . .
C18 C 0.6625(3) 0.7507(2) 0.4719(2) 0.0266(7) Uani 1 1 d . . . . .
C19 C 0.5637(3) 0.8042(3) 0.4497(2) 0.0351(9) Uani 1 1 d . . . . .
H19 H 0.553066 0.859445 0.412682 0.042 Uiso 1 1 calc R U . . .
C20 C 0.4809(3) 0.7776(3) 0.4809(3) 0.0422(10) Uani 1 1 d . . . . .
H20 H 0.413595 0.814501 0.465311 0.051 Uiso 1 1 calc R U . . .
C21 C 0.4960(3) 0.6979(3) 0.5346(3) 0.0432(10) Uani 1 1 d . . . . .
H21 H 0.439838 0.680259 0.557077 0.052 Uiso 1 1 calc R U . . .
C22 C 0.5927(3) 0.6435(3) 0.5558(3) 0.0436(10) Uani 1 1 d . . . . .
H22 H 0.601975 0.587360 0.591484 0.052 Uiso 1 1 calc R U . . .
C23 C 0.6759(3) 0.6698(3) 0.5257(2) 0.0350(9) Uani 1 1 d . . . . .
H23 H 0.742902 0.632561 0.541707 0.042 Uiso 1 1 calc R U . . .
C24 C 0.8068(3) 0.9781(2) 0.1816(2) 0.0285(8) Uani 1 1 d . . . . .
H24 H 0.882041 0.990031 0.186408 0.034 Uiso 1 1 calc R U . . .
C25 C 0.7162(3) 1.0373(2) 0.1448(2) 0.0301(8) Uani 1 1 d . . . . .
H25 H 0.715678 1.098761 0.118751 0.036 Uiso 1 1 calc R U . . .
C26 C 0.6241(3) 0.9897(2) 0.1529(2) 0.0257(7) Uani 1 1 d . . . . .
C27 C 0.5079(3) 1.0239(2) 0.1281(2) 0.0286(8) Uani 1 1 d . . . . .
C28 C 0.4635(3) 1.0908(2) 0.0603(2) 0.0327(8) Uani 1 1 d . . . . .
H28 H 0.507483 1.112471 0.027780 0.039 Uiso 1 1 calc R U . . .
C29 C 0.3556(3) 1.1264(3) 0.0397(3) 0.0418(10) Uani 1 1 d . . . . .
H29 H 0.326497 1.173241 -0.006178 0.050 Uiso 1 1 calc R U . . .
C30 C 0.2901(3) 1.0947(3) 0.0850(3) 0.0437(10) Uani 1 1 d . . . . .
H30 H 0.215828 1.119002 0.070194 0.052 Uiso 1 1 calc R U . . .
C31 C 0.3332(3) 1.0271(3) 0.1522(3) 0.0370(9) Uani 1 1 d . . . . .
H31 H 0.288225 1.004656 0.183602 0.044 Uiso 1 1 calc R U . . .
C32 C 0.4410(3) 0.9921(2) 0.1738(2) 0.0307(8) Uani 1 1 d . . . . .
H32 H 0.470109 0.945925 0.220319 0.037 Uiso 1 1 calc R U . . .
C33 C 0.3617(3) 0.7272(2) 0.2215(2) 0.0300(8) Uani 1 1 d . . . . .
C34 C 0.2524(3) 0.6989(3) 0.2225(3) 0.0412(10) Uani 1 1 d . . . . .
H34A H 0.213048 0.755877 0.231839 0.062 Uiso 1 1 calc R U . . .
H34B H 0.263569 0.652828 0.271100 0.062 Uiso 1 1 calc R U . . .
H34C H 0.207051 0.668924 0.165106 0.062 Uiso 1 1 calc R U . . .
P35 P 0.15500(8) 0.93605(6) 0.33591(6) 0.0299(2) Uani 1 1 d . . . . .
F36 F 0.26225(17) 0.91062(16) 0.31263(15) 0.0430(6) Uani 1 1 d . . . . .
F37 F 0.04547(18) 0.96041(15) 0.35810(15) 0.0410(5) Uani 1 1 d . . . . .
F38 F 0.19439(19) 0.86138(15) 0.41605(14) 0.0446(6) Uani 1 1 d . . . . .
F39 F 0.08460(16) 0.85181(14) 0.26983(14) 0.0359(5) Uani 1 1 d . . . . .
F40 F 0.22306(19) 1.01922(15) 0.40122(15) 0.0455(6) Uani 1 1 d . . . . .
F41 F 0.11207(19) 1.00861(16) 0.25372(15) 0.0480(6) Uani 1 1 d . . . . .
N2 N 0.7279(2) 0.78802(18) 0.35168(18) 0.0251(6) Uani 1 1 d . . . . .

loop_
_atom_site_aniso_label
_atom_site_aniso_U_11
_atom_site_aniso_U_22
_atom_site_aniso_U_33
_atom_site_aniso_U_23
_atom_site_aniso_U_13
_atom_site_aniso_U_12
Cu1 0.0305(2) 0.0217(2) 0.0256(2) 0.00097(18) 0.00932(18) -0.00224(17)
N1 0.0342(16) 0.0199(15) 0.0208(15) 0.0042(11) 0.0101(12) 0.0004(12)
N3 0.0285(15) 0.0218(14) 0.0215(15) 0.0016(11) 0.0090(12) 0.0015(11)
N4 0.0311(16) 0.0187(14) 0.0235(15) -0.0011(12) 0.0076(12) -0.0002(12)
N5 0.0321(16) 0.0187(14) 0.0246(15) 0.0001(12) 0.0112(12) -0.0032(12)
N6 0.0362(17) 0.0205(14) 0.0263(16) 0.0029(12) 0.0113(14) -0.0005(13)
C8 0.0330(18) 0.0191(16) 0.0237(18) 0.0029(14) 0.0138(15) 0.0012(14)
C9 0.0346(19) 0.0196(17) 0.0199(17) 0.0028(14) 0.0119(14) 0.0005(14)
C10 0.042(2) 0.0264(18) 0.0274(19) 0.0037(15) 0.0153(16) 0.0022(16)
C12 0.055(2) 0.0270(19) 0.033(2) 0.0000(16) 0.0259(18) 0.0062(18)
C13 0.055(2) 0.0182(17) 0.026(2) 0.0003(14) 0.0150(18) -0.0001(16)
C14 0.039(2) 0.0212(17) 0.0233(19) 0.0019(14) 0.0073(16) -0.0026(15)
C15 0.0320(19) 0.0282(19) 0.0252(19) 0.0012(15) 0.0079(16) -0.0014(15)
C16 0.038(2) 0.034(2) 0.0227(18) 0.0033(15) 0.0092(16) 0.0008(16)
C17 0.0352(19) 0.0177(16) 0.0229(18) 0.0004(14) 0.0101(15) 0.0028(14)
C18 0.0329(19) 0.0257(17) 0.0213(18) -0.0035(14) 0.0105(15) -0.0024(15)
C19 0.039(2) 0.037(2) 0.032(2) 0.0018(16) 0.0165(17) 0.0044(17)
C20 0.032(2) 0.062(3) 0.032(2) -0.007(2) 0.0106(17) 0.0044(19)
C21 0.039(2) 0.062(3) 0.032(2) -0.006(2) 0.0175(18) -0.009(2)
C22 0.052(3) 0.046(2) 0.036(2) 0.0085(19) 0.021(2) -0.006(2)
C23 0.041(2) 0.035(2) 0.031(2) 0.0011(17) 0.0157(17) 0.0036(17)
C24 0.038(2) 0.0246(18) 0.0238(18) -0.0031(15) 0.0131(15) -0.0088(15)
C25 0.048(2) 0.0175(17) 0.0252(19) -0.0009(14) 0.0138(16) -0.0020(15)
C26 0.041(2) 0.0166(16) 0.0192(17) -0.0002(13) 0.0109(15) -0.0004(14)
C27 0.042(2) 0.0148(16) 0.0249(19) -0.0061(14) 0.0075(16) 0.0004(14)
C28 0.050(2) 0.0242(18) 0.0213(19) -0.0036(14) 0.0098(17) 0.0061(16)
C29 0.056(3) 0.032(2) 0.028(2) -0.0004(17) 0.0054(19) 0.0142(18)
C30 0.045(2) 0.043(2) 0.038(2) -0.0084(19) 0.0096(19) 0.0143(19)
C31 0.042(2) 0.030(2) 0.039(2) -0.0091(17) 0.0152(18) 0.0015(17)
C32 0.042(2) 0.0188(17) 0.0293(19) -0.0040(15) 0.0112(16) 0.0010(15)
C33 0.041(2) 0.0189(18) 0.031(2) -0.0005(15) 0.0148(17) 0.0007(16)
C34 0.043(2) 0.029(2) 0.064(3) 0.0002(18) 0.034(2) -0.0026(17)
P35 0.0356(5) 0.0243(5) 0.0321(5) -0.0009(4) 0.0153(4) -0.0027(4)
F36 0.0390(12) 0.0464(13) 0.0501(14) -0.0071(11) 0.0242(11) -0.0070(10)
F37 0.0465(13) 0.0354(12) 0.0495(14) -0.0088(10) 0.0276(11) 0.0012(10)
F38 0.0575(14) 0.0374(13) 0.0390(13) 0.0099(10) 0.0183(11) 0.0031(10)
F39 0.0364(11) 0.0311(11) 0.0438(13) -0.0118(10) 0.0193(10) -0.0065(9)
F40 0.0565(14) 0.0385(13) 0.0441(14) -0.0133(11) 0.0218(11) -0.0173(11)
F41 0.0653(15) 0.0380(13) 0.0398(13) 0.0113(10) 0.0188(11) 0.0022(11)
N2 0.0293(15) 0.0217(14) 0.0246(15) 0.0002(12) 0.0105(12) 0.0001(12)

loop_
_atom_type_symbol
_atom_type_description
_atom_type_scat_dispersion_real
_atom_type_scat_dispersion_imag
_atom_type_scat_source
C C 0.0033 0.0016 'International Tables Vol C Tables 4.2.6.8 and 6.1.1.4'
H H 0.0000 0.0000 'International Tables Vol C Tables 4.2.6.8 and 6.1.1.4'
N N 0.0061 0.0033 'International Tables Vol C Tables 4.2.6.8 and 6.1.1.4'
F F 0.0171 0.0103 'International Tables Vol C Tables 4.2.6.8 and 6.1.1.4'
P P 0.1023 0.0942 'International Tables Vol C Tables 4.2.6.8 and 6.1.1.4'
Cu Cu 0.3201 1.2651 'International Tables Vol C Tables 4.2.6.8 and 6.1.1.4'

loop_
_geom_angle_atom_site_label_1
_geom_angle_atom_site_label_2
_geom_angle_atom_site_label_3
_geom_angle
_geom_angle_site_symmetry_1
_geom_angle_site_symmetry_3
_geom_angle_publ_flag
N6 Cu1 N2 122.16(12) . . ?
N6 Cu1 N4 132.32(11) . . ?
N2 Cu1 N4 88.11(10) . . ?
N6 Cu1 N1 123.26(11) . . ?
N2 Cu1 N1 88.97(11) . . ?
N4 Cu1 N1 89.63(11) . . ?
C9 N1 C14 117.6(3) . . ?
C9 N1 Cu1 115.5(2) . . ?
C14 N1 Cu1 126.7(2) . . ?
C15 N3 N2 112.1(3) . . ?
C15 N3 C8 127.6(3) . . ?
N2 N3 C8 120.0(3) . . ?
C26 N4 N5 104.9(3) . . ?
C26 N4 Cu1 141.4(2) . . ?
N5 N4 Cu1 113.71(19) . . ?
C24 N5 N4 112.3(3) . . ?
C24 N5 C8 127.4(3) . . ?
N4 N5 C8 120.2(3) . . ?
C33 N6 Cu1 175.9(3) . . ?
N5 C8 N3 109.7(3) . . ?
N5 C8 C9 112.4(3) . . ?
N3 C8 C9 111.8(3) . . ?
N5 C8 H8 107.6 . . ?
N3 C8 H8 107.6 . . ?
C9 C8 H8 107.6 . . ?
N1 C9 C10 123.2(3) . . ?
N1 C9 C8 117.2(3) . . ?
C10 C9 C8 119.6(3) . . ?
C9 C10 C12 118.5(3) . . ?
C9 C10 H10 120.8 . . ?
C12 C10 H10 120.8 . . ?
C13 C12 C10 118.9(3) . . ?
C13 C12 H12 120.6 . . ?
C10 C12 H12 120.6 . . ?
C12 C13 C14 119.7(3) . . ?
C12 C13 H13 120.2 . . ?
C14 C13 H13 120.2 . . ?
N1 C14 C13 122.2(3) . . ?
N1 C14 H14 118.9 . . ?
C13 C14 H14 118.9 . . ?
N3 C15 C16 106.3(3) . . ?
N3 C15 H15 126.9 . . ?
C16 C15 H15 126.9 . . ?
C15 C16 C17 106.0(3) . . ?
C15 C16 H16 127.0 . . ?
C17 C16 H16 127.0 . . ?
N2 C17 C16 110.1(3) . . ?
N2 C17 C18 120.6(3) . . ?
C16 C17 C18 129.2(3) . . ?
C23 C18 C19 118.6(3) . . ?
C23 C18 C17 119.5(3) . . ?
C19 C18 C17 121.9(3) . . ?
C20 C19 C18 120.6(4) . . ?
C20 C19 H19 119.7 . . ?
C18 C19 H19 119.7 . . ?
C21 C20 C19 119.9(4) . . ?
C21 C20 H20 120.0 . . ?
C19 C20 H20 120.0 . . ?
C20 C21 C22 120.0(4) . . ?
C20 C21 H21 120.0 . . ?
C22 C21 H21 120.0 . . ?
C23 C22 C21 120.5(4) . . ?
C23 C22 H22 119.8 . . ?
C21 C22 H22 119.8 . . ?
C22 C23 C18 120.4(4) . . ?
C22 C23 H23 119.8 . . ?
C18 C23 H23 119.8 . . ?
N5 C24 C25 106.4(3) . . ?
N5 C24 H24 126.8 . . ?
C25 C24 H24 126.8 . . ?
C24 C25 C26 106.3(3) . . ?
C24 C25 H25 126.9 . . ?
C26 C25 H25 126.9 . . ?
N4 C26 C25 110.1(3) . . ?
N4 C26 C27 121.2(3) . . ?
C25 C26 C27 128.6(3) . . ?
C28 C27 C32 118.7(3) . . ?
C28 C27 C26 120.4(3) . . ?
C32 C27 C26 120.9(3) . . ?
C29 C28 C27 120.3(4) . . ?
C29 C28 H28 119.8 . . ?
C27 C28 H28 119.8 . . ?
C30 C29 C28 120.6(4) . . ?
C30 C29 H29 119.7 . . ?
C28 C29 H29 119.7 . . ?
C29 C30 C31 119.5(4) . . ?
C29 C30 H30 120.3 . . ?
C31 C30 H30 120.3 . . ?
C32 C31 C30 120.2(4) . . ?
C32 C31 H31 119.9 . . ?
C30 C31 H31 119.9 . . ?
C31 C32 C27 120.6(3) . . ?
C31 C32 H32 119.7 . . ?
C27 C32 H32 119.7 . . ?
N6 C33 C34 179.3(4) . . ?
C33 C34 H34A 109.5 . . ?
C33 C34 H34B 109.5 . . ?
H34A C34 H34B 109.5 . . ?
C33 C34 H34C 109.5 . . ?
H34A C34 H34C 109.5 . . ?
H34B C34 H34C 109.5 . . ?
F38 P35 F40 90.56(13) . . ?
F38 P35 F41 178.07(14) . . ?
F40 P35 F41 91.24(13) . . ?
F38 P35 F36 90.52(13) . . ?
F40 P35 F36 90.72(12) . . ?
F41 P35 F36 90.13(13) . . ?
F38 P35 F37 89.58(13) . . ?
F40 P35 F37 90.27(12) . . ?
F41 P35 F37 89.74(13) . . ?
F36 P35 F37 179.00(13) . . ?
F38 P35 F39 89.42(12) . . ?
F40 P35 F39 179.34(13) . . ?
F41 P35 F39 88.77(12) . . ?
F36 P35 F39 89.94(11) . . ?
F37 P35 F39 89.07(11) . . ?
C17 N2 N3 105.4(3) . . ?
C17 N2 Cu1 140.6(2) . . ?
N3 N2 Cu1 114.0(2) . . ?

loop_
_geom_bond_atom_site_label_1
_geom_bond_atom_site_label_2
_geom_bond_distance
_geom_bond_site_symmetry_2
_geom_bond_publ_flag
Cu1 N6 1.872(3) . ?
Cu1 N2 2.066(3) . ?
Cu1 N4 2.067(3) . ?
Cu1 N1 2.090(3) . ?
N1 C9 1.342(4) . ?
N1 C14 1.346(4) . ?
N3 C15 1.346(4) . ?
N3 N2 1.351(4) . ?
N3 C8 1.458(4) . ?
N4 C26 1.339(4) . ?
N4 N5 1.352(4) . ?
N5 C24 1.344(4) . ?
N5 C8 1.456(4) . ?
N6 C33 1.134(4) . ?
C8 C9 1.515(4) . ?
C8 H8 1.0000 . ?
C9 C10 1.371(5) . ?
C10 C12 1.393(5) . ?
C10 H10 0.9500 . ?
C12 C13 1.360(5) . ?
C12 H12 0.9500 . ?
C13 C14 1.381(5) . ?
C13 H13 0.9500 . ?
C14 H14 0.9500 . ?
C15 C16 1.373(5) . ?
C15 H15 0.9500 . ?
C16 C17 1.398(5) . ?
C16 H16 0.9500 . ?
C17 N2 1.335(4) . ?
C17 C18 1.468(5) . ?
C18 C23 1.391(5) . ?
C18 C19 1.391(5) . ?
C19 C20 1.383(5) . ?
C19 H19 0.9500 . ?
C20 C21 1.375(6) . ?
C20 H20 0.9500 . ?
C21 C22 1.377(6) . ?
C21 H21 0.9500 . ?
C22 C23 1.373(5) . ?
C22 H22 0.9500 . ?
C23 H23 0.9500 . ?
C24 C25 1.361(5) . ?
C24 H24 0.9500 . ?
C25 C26 1.398(5) . ?
C25 H25 0.9500 . ?
C26 C27 1.465(5) . ?
C27 C28 1.383(5) . ?
C27 C32 1.393(5) . ?
C28 C29 1.383(5) . ?
C28 H28 0.9500 . ?
C29 C30 1.373(6) . ?
C29 H29 0.9500 . ?
C30 C31 1.382(5) . ?
C30 H30 0.9500 . ?
C31 C32 1.376(5) . ?
C31 H31 0.9500 . ?
C32 H32 0.9500 . ?
C33 C34 1.457(5) . ?
C34 H34A 0.9800 . ?
C34 H34B 0.9800 . ?
C34 H34C 0.9800 . ?
P35 F38 1.584(2) . ?
P35 F40 1.585(2) . ?
P35 F41 1.589(2) . ?
P35 F36 1.591(2) . ?
P35 F37 1.606(2) . ?
P35 F39 1.610(2) . ?

loop_
_geom_hbond_atom_site_label_D
_geom_hbond_atom_site_label_H
_geom_hbond_atom_site_label_A
_geom_hbond_distance_DH
_geom_hbond_distance_HA
_geom_hbond_distance_DA
_geom_hbond_angle_DHA
_geom_hbond_site_symmetry_A
_geom_hbond_publ_flag
C8 H8 F37 1.00 2.54 3.261(4) 128.5 1_655 yes
C8 H8 F39 1.00 2.17 3.164(4) 173.5 1_655 yes
C15 H15 F37 0.95 2.55 3.131(4) 119.5 1_655 yes
C34 H34A F36 0.98 2.47 3.264(4) 137.9 . yes
C34 H34A F39 0.98 2.37 3.306(4) 160.3 . yes
